data_2008650
loop_
_publ_author_name
'Leong, Weng Kee'
'Lum, Mien Wei'

_publ_section_title
;
 Decacarbonyl(\m-hydrido)(\m-2-hydroxyethoxy)triosmium
;
_journal_issue 6
_journal_name_full 'Acta Crystallographica Section C'
_journal_page_first 881
_journal_page_last 882
_journal_paper_doi 10.1107/S0108270199002620
_journal_volume 55
_journal_year 1999
_chemical_formula_iupac '[Os3 H (C2 H5 O2) (C1 O1)10]'
_chemical_formula_moiety 'C12 H6 O12 Os3'
_chemical_formula_sum 'C12 H6 O12 Os3'
_chemical_formula_weight 912.77
_chemical_name_systematic
;
(\m-hydrido)(\m-2-hydroxyethoxy)decacarbonyltriosmium
;
_space_group_IT_number 2
_symmetry_cell_setting triclinic
_symmetry_space_group_name_Hall '-P 1'
_symmetry_space_group_name_H-M 'P -1'
_cell_angle_alpha 106.0220(10)
_cell_angle_beta 90.6730(10)
_cell_angle_gamma 98.4790(10)
_cell_formula_units_Z 4
_cell_length_a 9.02040(10)
_cell_length_b 13.9921(2)
_cell_length_c 15.89800(10)
_cell_measurement_reflns_used 7915
_cell_measurement_temperature 293(2)
_cell_measurement_theta_max 29.43
_cell_measurement_theta_min 1.73
_cell_volume 1904.63(4)
_computing_cell_refinement 'SAINT (Bruker, 1997)'
_computing_data_collection 'SMART (Bruker, 1997)'
_computing_data_reduction 'SHELXTL (Bruker, 1997)'
_computing_molecular_graphics 'ORTEPII (Johnson, 1976) in SHELXTL'
_computing_publication_material SHELXTL
_computing_structure_refinement SHELXTL
_computing_structure_solution SHELXTL
_diffrn_ambient_temperature 293(2)
_diffrn_measured_fraction_theta_full 0.863
_diffrn_measured_fraction_theta_max 0.863
_diffrn_measurement_device_type 'Siemens SMART/CCD'
_diffrn_measurement_method \w
_diffrn_radiation_monochromator graphite
_diffrn_radiation_source 'fine-focus sealed tube'
_diffrn_radiation_type MoK\a
_diffrn_radiation_wavelength 0.71073
_diffrn_reflns_av_R_equivalents 0.036
_diffrn_reflns_av_sigmaI/netI 0.0667
_diffrn_reflns_limit_h_max 9
_diffrn_reflns_limit_h_min -12
_diffrn_reflns_limit_k_max 18
_diffrn_reflns_limit_k_min -18
_diffrn_reflns_limit_l_max 21
_diffrn_reflns_limit_l_min -16
_diffrn_reflns_number 14599
_diffrn_reflns_theta_full 29.43
_diffrn_reflns_theta_max 29.43
_diffrn_reflns_theta_min 1.73
_exptl_absorpt_coefficient_mu 20.021
_exptl_absorpt_correction_T_max 0.047
_exptl_absorpt_correction_T_min 0.012
_exptl_absorpt_correction_type 'empirical via \y scan'
_exptl_absorpt_process_details '(SADABS; Sheldrick, 1996)'
_exptl_crystal_colour yellow
_exptl_crystal_density_diffrn 3.183
_exptl_crystal_density_method 'not measured'
_exptl_crystal_description block
_exptl_crystal_F_000 1608
_exptl_crystal_size_max 0.227
_exptl_crystal_size_mid 0.163
_exptl_crystal_size_min 0.138
_refine_diff_density_max 3.63
_refine_diff_density_min -2.73
_refine_ls_extinction_method none
_refine_ls_goodness_of_fit_ref 1.006
_refine_ls_hydrogen_treatment mixed
_refine_ls_matrix_type full
_refine_ls_number_parameters 495
_refine_ls_number_reflns 9112
_refine_ls_number_restraints 3
_refine_ls_restrained_S_all 1.006
_refine_ls_R_factor_all 0.075
_refine_ls_R_factor_gt 0.051
_refine_ls_shift/su_max 0.010
_refine_ls_shift/su_mean 0.000
_refine_ls_structure_factor_coef Fsqd
_refine_ls_weighting_details 'calc w = 1/[\s^2^(Fo^2^)+(0.0765P)^2^] where P = (Fo^2^+2Fc^2^)/3'
_refine_ls_weighting_scheme calc
_refine_ls_wR_factor_ref 0.141
_reflns_number_gt 6628
_reflns_number_total 9112
_reflns_threshold_expression I>2\s(I)
_cod_data_source_file ta1235.cif
_cod_data_source_block ta1235
_cod_depositor_comments
;
The following automatic conversions were performed:
'_symmetry_cell_setting' value 'Triclinic' changed to 'triclinic'
according to '/home/saulius/struct/CIF-dictionaries/cif_core.dic'
dictionary named 'cif_core.dic' version 2.4.1 from 2010-06-29.

Automatic conversion script
Id: cif_fix_enum 1527 2010-12-29 10:47:43Z saulius 
;
_cod_database_code 2008650

loop_
_symmetry_equiv_pos_as_xyz
'x, y, z'
'-x, -y, -z'

loop_
_atom_site_label
_atom_site_fract_x
_atom_site_fract_y
_atom_site_fract_z
_atom_site_U_iso_or_equiv
_atom_site_adp_type
_atom_site_calc_flag
_atom_site_refinement_flags
_atom_site_occupancy
_atom_site_disorder_assembly
_atom_site_disorder_group
_atom_site_type_symbol
Os1A .43034(6) -.23327(4) -.06128(3) .03855(13) Uani d D 1 . . Os
Os2A .68957(5) -.22376(4) -.15454(4) .04029(14) Uani d D 1 . . Os
Os3A .41086(6) -.22612(4) -.23651(4) .04029(14) Uani d . 1 . . Os
Os1B 1.13328(6) .19621(4) -.33655(4) .04038(14) Uani d D 1 . . Os
Os2B .83653(6) .18626(4) -.39695(4) .04145(14) Uani d D 1 . . Os
Os3B 1.06805(6) .31299(4) -.44781(3) .03885(13) Uani d . 1 . . Os
O1A .5646(10) -.3428(7) -.1160(6) .047(2) Uani d . 1 . . O
O2A .7850(16) -.5135(9) -.0520(8) .082(4) Uani d . 1 . . O
H2A .8342 -.4707 -.0115 .123 Uiso calc R 1 . . H
O1B .9504(10) .2577(7) -.2737(6) .042(2) Uani d . 1 . . O
O2B 1.0428(15) .3958(9) -.1022(8) .080(4) Uani d . 1 . . O
H2B .9658 .4208 -.0933 .121 Uiso calc R 1 . . H
O11A .1308(13) -.3762(9) -.0982(8) .075(4) Uani d . 1 . . O
O12A .4903(15) -.2304(10) .1310(7) .074(3) Uani d . 1 . . O
O13A .2737(14) -.0507(9) -.0043(8) .072(3) Uani d . 1 . . O
O21A .7818(15) -.3580(10) -.3258(9) .082(4) Uani d . 1 . . O
O22A .9850(14) -.1902(12) -.0482(10) .099(5) Uani d . 1 . . O
O23A .8140(14) -.0341(9) -.2026(9) .076(4) Uani d . 1 . . O
O31A .3805(17) -.4541(9) -.2805(8) .090(4) Uani d . 1 . . O
O32A .5123(15) -.2285(10) -.4201(8) .076(3) Uani d . 1 . . O
O33A .4756(15) .0048(9) -.1628(9) .077(4) Uani d . 1 . . O
O34A .0789(13) -.2225(12) -.2614(9) .088(4) Uani d . 1 . . O
O11B 1.3744(16) .3604(9) -.2276(10) .089(4) Uani d . 1 . . O
O12B 1.1633(14) .0481(10) -.2307(8) .075(3) Uani d . 1 . . O
O13B 1.3643(14) .1096(10) -.4572(9) .077(4) Uani d . 1 . . O
O21B .6282(16) .3403(11) -.3818(10) .093(4) Uani d . 1 . . O
O22B .6152(15) .0311(11) -.3397(10) .089(4) Uani d . 1 . . O
O23B .7407(14) .0916(8) -.5877(8) .067(3) Uani d . 1 . . O
O31B 1.0094(16) .4723(9) -.2803(9) .080(4) Uani d . 1 . . O
O32B 1.3713(13) .4266(10) -.4725(9) .082(4) Uani d . 1 . . O
O33B 1.1099(14) .1297(9) -.5971(8) .070(3) Uani d . 1 . . O
O34B .8714(15) .3964(8) -.5601(8) .076(4) Uani d . 1 . . O
C1A .6261(19) -.3949(12) -.0589(11) .059(4) Uani d . 1 . . C
H1AA .5449 -.4323 -.0360 .071 Uiso calc R 1 . . H
H1AB .6842 -.3461 -.0097 .071 Uiso calc R 1 . . H
C2A .7252(17) -.4662(12) -.1099(10) .056(4) Uani d . 1 . . C
H2AA .6670 -.5163 -.1582 .067 Uiso calc R 1 . . H
H2AB .8058 -.4294 -.1337 .067 Uiso calc R 1 . . H
C1B .8998(19) .2415(12) -.1943(9) .057(4) Uani d . 1 . . C
H1BA .8804 .1697 -.2013 .068 Uiso calc R 1 . . H
H1BB .8055 .2670 -.1826 .068 Uiso calc R 1 . . H
C2B 1.008(2) .2905(13) -.1167(10) .069(5) Uani d . 1 . . C
H2BA .9646 .2766 -.0649 .083 Uiso calc R 1 . . H
H2BB 1.0995 .2614 -.1260 .083 Uiso calc R 1 . . H
C11A .2386(17) -.3249(11) -.0835(10) .053(4) Uani d . 1 . . C
C12A .4753(16) -.2334(11) .0593(10) .049(3) Uani d . 1 . . C
C13A .3328(16) -.1192(11) -.0248(9) .048(3) Uani d . 1 . . C
C21A .7516(16) -.3055(13) -.2600(11) .056(4) Uani d . 1 . . C
C22A .8706(17) -.2074(12) -.0836(11) .055(4) Uani d . 1 . . C
C23A .7683(15) -.1064(12) -.1865(11) .053(4) Uani d . 1 . . C
C31A .3950(18) -.3709(11) -.2637(9) .051(4) Uani d . 1 . . C
C32A .4779(18) -.2278(12) -.3507(11) .055(4) Uani d . 1 . . C
C33A .4519(16) -.0803(12) -.1902(11) .055(4) Uani d . 1 . . C
C34A .1975(19) -.2223(14) -.2538(11) .063(4) Uani d . 1 . . C
C11B 1.2837(18) .2999(10) -.2686(10) .051(4) Uani d . 1 . . C
C12B 1.1482(16) .1034(11) -.2659(10) .050(3) Uani d . 1 . . C
C13B 1.2758(18) .1419(11) -.4126(10) .053(4) Uani d . 1 . . C
C21B .7055(19) .2826(12) -.3893(11) .058(4) Uani d . 1 . . C
C22B .6988(18) .0884(12) -.3580(11) .058(4) Uani d . 1 . . C
C23B .7690(18) .1257(11) -.5144(11) .057(4) Uani d . 1 . . C
C31B 1.0282(18) .4137(10) -.3401(10) .050(4) Uani d . 1 . . C
C32B 1.2626(19) .3846(11) -.4628(10) .058(4) Uani d . 1 . . C
C33B 1.0980(16) .1981(11) -.5403(11) .050(3) Uani d . 1 . . C
C34B .9491(16) .3644(10) -.5174(9) .046(3) Uani d . 1 . . C
H12A .606(6) -.147(4) -.059(5) .04(4) Uiso d D 1 . . H
H12B .977(4) .106(7) -.398(6) .02(3) Uiso d D 1 . . H

loop_
_atom_site_aniso_label
_atom_site_aniso_U_11
_atom_site_aniso_U_22
_atom_site_aniso_U_33
_atom_site_aniso_U_12
_atom_site_aniso_U_13
_atom_site_aniso_U_23
Os1A .0344(3) .0399(3) .0412(3) .00372(19) .0037(2) .0121(2)
Os2A .0299(3) .0454(3) .0473(3) .00423(19) .0024(2) .0168(2)
Os3A .0347(3) .0437(3) .0418(3) .0030(2) -.0020(2) .0127(2)
Os1B .0375(3) .0401(3) .0473(3) .0057(2) .0007(2) .0188(2)
Os2B .0365(3) .0421(3) .0466(3) .0019(2) -.0012(2) .0162(2)
Os3B .0438(3) .0341(2) .0398(3) .0033(2) .0021(2) .0137(2)
O1A .035(5) .063(6) .054(6) .017(4) .014(4) .029(5)
O2A .099(10) .063(7) .087(9) .038(7) -.018(8) .014(6)
O1B .038(5) .050(5) .040(5) .004(4) .002(4) .019(4)
O2B .084(9) .077(8) .075(8) .031(7) -.005(7) .003(7)
O11A .058(7) .063(7) .091(9) -.016(6) .013(6) .011(6)
O12A .094(10) .090(9) .042(6) .017(7) -.004(6) .024(6)
O13A .074(8) .060(7) .083(9) .027(6) .010(7) .014(6)
O21A .080(9) .081(9) .075(9) .006(7) .017(7) .008(7)
O22A .048(7) .138(13) .124(12) -.005(8) -.033(8) .068(10)
O23A .065(8) .073(8) .097(10) -.009(6) .011(7) .042(7)
O31A .130(13) .049(7) .077(9) .005(7) -.022(8) .002(6)
O32A .087(9) .091(9) .055(7) .024(7) .025(6) .025(7)
O33A .084(9) .051(7) .100(10) .019(6) .005(7) .023(7)
O34A .032(6) .137(12) .094(10) .023(7) .000(6) .026(9)
O11B .090(10) .058(7) .116(11) -.010(7) -.039(9) .031(7)
O12B .072(8) .084(8) .087(9) .021(6) -.002(7) .052(7)
O13B .063(8) .084(9) .097(10) .022(7) .029(7) .038(7)
O21B .069(9) .101(10) .111(12) .043(8) -.003(8) .020(9)
O22B .073(9) .094(10) .103(11) -.015(7) .003(8) .049(8)
O23B .079(8) .061(7) .064(8) .012(6) -.011(6) .020(6)
O31B .108(11) .051(7) .074(8) .025(7) .013(7) -.003(6)
O32B .050(7) .097(9) .098(10) -.012(6) .017(7) .036(8)
O33B .079(9) .066(7) .065(8) .027(6) .009(6) .007(6)
O34B .103(10) .056(7) .071(8) .027(7) -.020(7) .017(6)
C1A .057(10) .068(10) .058(10) .018(8) .001(8) .023(8)
C2A .048(9) .060(9) .056(9) .012(7) -.010(7) .011(7)
C1B .076(11) .057(9) .045(9) .015(8) .015(8) .022(7)
C2B .101(14) .080(12) .035(8) .047(10) .021(8) .014(8)
C11A .048(8) .043(7) .061(10) -.001(6) .010(7) .009(7)
C12A .048(8) .050(8) .052(9) .006(6) .007(7) .018(7)
C13A .042(8) .048(8) .049(8) .017(6) .006(6) .004(6)
C21A .032(7) .074(10) .058(10) -.009(7) .009(7) .018(8)
C22A .038(8) .067(9) .064(10) .006(7) .015(7) .026(8)
C23A .031(7) .066(9) .071(10) .003(6) .016(7) .035(8)
C31A .068(10) .042(8) .038(8) -.005(7) -.005(7) .011(6)
C32A .057(9) .059(9) .053(9) .014(7) .000(7) .019(7)
C33A .038(8) .055(9) .076(11) .000(6) .003(7) .030(8)
C34A .047(9) .088(12) .053(10) .007(8) .005(7) .019(9)
C11B .060(9) .038(7) .063(10) .009(6) -.001(8) .028(7)
C12B .044(8) .059(9) .051(9) .009(6) -.007(6) .020(7)
C13B .056(9) .056(9) .055(9) .017(7) -.002(7) .025(7)
C21B .056(10) .062(10) .056(10) .015(8) .013(8) .013(8)
C22B .049(9) .062(9) .065(10) .004(7) -.005(8) .022(8)
C23B .054(9) .048(8) .060(10) -.010(7) -.012(8) .012(7)
C31B .066(10) .034(7) .060(9) .016(6) .014(7) .025(7)
C32B .069(11) .048(8) .056(9) -.007(7) .014(8) .020(7)
C33B .046(8) .047(8) .064(10) .011(6) .005(7) .026(7)
C34B .053(8) .034(6) .051(8) .006(6) .007(7) .013(6)

loop_
_atom_type_symbol
_atom_type_description
_atom_type_scat_dispersion_real
_atom_type_scat_dispersion_imag
_atom_type_scat_source
C C 0.0033 0.0016 'International Tables Vol C Tables 4.2.6.8 and 6.1.1.4'
H H 0.0000 0.0000 'International Tables Vol C Tables 4.2.6.8 and 6.1.1.4'
O O 0.0106 0.0060 'International Tables Vol C Tables 4.2.6.8 and 6.1.1.4'
Os Os -1.2165 7.6030 'International Tables Vol C Tables 4.2.6.8 and 6.1.1.4'

loop_
_geom_angle_atom_site_label_1
_geom_angle_atom_site_label_2
_geom_angle_atom_site_label_3
_geom_angle
_geom_angle_publ_flag
C13A Os1A C12A 92.7(6) no
C13A Os1A C11A 91.8(6) no
C12A Os1A C11A 98.7(6) no
C13A Os1A O1A 168.5(5) no
C12A Os1A O1A 94.1(5) no
C11A Os1A O1A 96.3(5) no
C13A Os1A Os2A 120.0(5) no
C12A Os1A Os2A 111.7(4) no
C11A Os1A Os2A 133.3(4) no
O1A Os1A Os2A 48.6(2) no
C13A Os1A Os3A 90.7(5) no
C12A Os1A Os3A 171.7(4) no
C11A Os1A Os3A 88.8(5) no
O1A Os1A Os3A 81.4(3) no
Os2A Os1A Os3A 60.120(18) yes
C23A Os2A C21A 90.4(7) no
C23A Os2A C22A 89.0(6) no
C21A Os2A C22A 97.8(7) no
C23A Os2A O1A 169.3(5) no
C21A Os2A O1A 95.9(5) no
C22A Os2A O1A 98.7(5) no
C23A Os2A Os1A 121.6(4) no
C21A Os2A Os1A 134.1(4) no
C22A Os2A Os1A 113.2(4) no
O1A Os2A Os1A 48.4(2) no
C23A Os2A Os3A 89.8(5) no
C21A Os2A Os3A 90.8(5) no
C22A Os2A Os3A 171.3(5) no
O1A Os2A Os3A 81.5(3) no
Os1A Os2A Os3A 60.466(18) yes
C32A Os3A C31A 91.4(6) no
C32A Os3A C33A 94.8(7) no
C31A Os3A C33A 169.0(6) no
C32A Os3A C34A 100.7(7) no
C31A Os3A C34A 96.8(7) no
C33A Os3A C34A 91.0(7) no
C32A Os3A Os2A 98.2(5) no
C31A Os3A Os2A 84.6(5) no
C33A Os3A Os2A 85.5(4) no
C34A Os3A Os2A 161.0(5) no
C32A Os3A Os1A 157.4(5) no
C31A Os3A Os1A 83.9(4) no
C33A Os3A Os1A 86.9(5) no
C34A Os3A Os1A 101.8(5) no
Os2A Os3A Os1A 59.415(18) yes
C13B Os1B C11B 91.2(7) no
C13B Os1B C12B 92.3(6) no
C11B Os1B C12B 95.2(6) no
C13B Os1B O1B 168.7(5) no
C11B Os1B O1B 95.4(5) no
C12B Os1B O1B 96.1(5) no
C13B Os1B Os2B 121.2(5) no
C11B Os1B Os2B 135.2(4) no
C12B Os1B Os2B 111.8(4) no
O1B Os1B Os2B 48.4(2) no
C13B Os1B Os3B 90.5(4) no
C11B Os1B Os3B 93.0(4) no
C12B Os1B Os3B 171.3(4) no
O1B Os1B Os3B 80.1(2) no
Os2B Os1B Os3B 59.866(18) yes
C23B Os2B C21B 89.7(7) no
C23B Os2B C22B 91.6(7) no
C21B Os2B C22B 97.3(7) no
C23B Os2B O1B 169.9(6) no
C21B Os2B O1B 95.6(6) no
C22B Os2B O1B 96.3(5) no
C23B Os2B Os1B 122.5(5) no
C21B Os2B Os1B 134.3(5) no
C22B Os2B Os1B 111.8(5) no
O1B Os2B Os1B 48.3(2) no
C23B Os2B Os3B 90.9(5) no
C21B Os2B Os3B 90.6(5) no
C22B Os2B Os3B 171.8(5) no
O1B Os2B Os3B 80.5(2) no
Os1B Os2B Os3B 60.495(18) yes
C34B Os3B C33B 95.0(6) no
C34B Os3B C32B 98.7(7) no
C33B Os3B C32B 91.2(6) no
C34B Os3B C31B 92.0(6) no
C33B Os3B C31B 169.6(6) no
C32B Os3B C31B 95.3(6) no
C34B Os3B Os2B 97.7(4) no
C33B Os3B Os2B 87.1(4) no
C32B Os3B Os2B 163.6(5) no
C31B Os3B Os2B 84.4(4) no
C34B Os3B Os1B 157.3(4) no
C33B Os3B Os1B 84.5(4) no
C32B Os3B Os1B 103.9(5) no
C31B Os3B Os1B 86.0(4) no
Os2B Os3B Os1B 59.640(18) yes
C1A O1A Os1A 118.3(8) no
C1A O1A Os2A 123.7(9) no
Os1A O1A Os2A 83.0(3) no
C1B O1B Os1B 122.8(9) no
C1B O1B Os2B 123.6(9) no
Os1B O1B Os2B 83.3(3) no
O1A C1A C2A 109.7(12) no
O2A C2A C1A 108.0(13) no
O1B C1B C2B 114.1(14) no
O2B C2B C1B 112.4(14) no
O11A C11A Os1A 178.2(15) no
O12A C12A Os1A 174.1(14) no
O13A C13A Os1A 178.9(14) no
O21A C21A Os2A 176.4(13) no
O22A C22A Os2A 171.2(14) no
O23A C23A Os2A 177.4(15) no
O31A C31A Os3A 177.3(16) no
O32A C32A Os3A 177.2(15) no
O33A C33A Os3A 179.6(16) no
O34A C34A Os3A 177.4(18) no
O11B C11B Os1B 178.8(13) no
O12B C12B Os1B 174.8(15) no
O13B C13B Os1B 178.6(15) no
O21B C21B Os2B 177.7(16) no
O22B C22B Os2B 176.3(15) no
O23B C23B Os2B 173.9(15) no
O31B C31B Os3B 177.8(14) no
O32B C32B Os3B 178.2(17) no
O33B C33B Os3B 177.0(14) no
O34B C34B Os3B 178.5(14) no

loop_
_geom_bond_atom_site_label_1
_geom_bond_atom_site_label_2
_geom_bond_site_symmetry_2
_geom_bond_distance
_geom_bond_publ_flag
Os1A C13A . 1.890(14) no
Os1A C12A . 1.956(16) no
Os1A C11A . 1.960(14) no
Os1A O1A . 2.100(9) yes
Os1A Os2A . 2.7897(7) yes
Os1A Os3A . 2.8195(7) yes
Os2A C23A . 1.892(14) no
Os2A C21A . 1.893(17) no
Os2A C22A . 1.922(16) no
Os2A O1A . 2.109(9) yes
Os2A Os3A . 2.8098(7) yes
Os3A C32A . 1.915(17) no
Os3A C31A . 1.934(15) no
Os3A C33A . 1.946(16) no
Os3A C34A . 1.952(17) no
Os1B C13B . 1.873(17) no
Os1B C11B . 1.906(15) no
Os1B C12B . 1.954(15) no
Os1B O1B . 2.108(9) yes
Os1B Os2B . 2.8040(7) yes
Os1B Os3B . 2.8282(7) yes
Os2B C23B . 1.877(16) no
Os2B C21B . 1.901(17) no
Os2B C22B . 1.946(17) no
Os2B O1B . 2.112(9) yes
Os2B Os3B . 2.8104(7) yes
Os3B C34B . 1.879(15) no
Os3B C33B . 1.911(16) no
Os3B C32B . 1.940(15) no
Os3B C31B . 1.970(15) no
O1A C1A . 1.462(17) yes
O2A C2A . 1.418(18) yes
O1B C1B . 1.413(16) yes
O2B C2B . 1.41(2) yes
O11A C11A . 1.101(16) no
O12A C12A . 1.134(17) no
O13A C13A . 1.136(16) no
O21A C21A . 1.162(18) no
O22A C22A . 1.131(18) no
O23A C23A . 1.133(16) no
O31A C31A . 1.107(17) no
O32A C32A . 1.148(18) no
O33A C33A . 1.135(18) no
O34A C34A . 1.074(19) no
O11B C11B . 1.135(17) no
O12B C12B . 1.095(16) no
O13B C13B . 1.134(18) no
O21B C21B . 1.125(19) no
O22B C22B . 1.118(18) no
O23B C23B . 1.140(18) no
O31B C31B . 1.105(17) no
O32B C32B . 1.102(17) no
O33B C33B . 1.140(17) no
O34B C34B . 1.183(17) no
C1A C2A . 1.51(2) yes
C1B C2B . 1.50(2) yes
